data_7127837
loop_
_publ_author_name
'Iwamoto, Hajime'
'Ishizu, Yuki'
'Hasegawa, Eietsu'
'Sekiya, Ryo'
'Haino, Takeharu'

_publ_section_title
;
 Translational isomers of <i>N</i>-sulfonylated [3]catenane: synthesis and
 isomerization.
;
_journal_issue 15
_journal_name_full 'Chemical communications (Cambridge, England)'
_journal_page_first 1915
_journal_page_last 1918
_journal_paper_doi 10.1039/d0cc07720h
_journal_volume 57
_journal_year 2021
_chemical_formula_sum 'C112 H146 N2 O28 S2'
_chemical_formula_weight 2032.42
_space_group_crystal_system monoclinic
_space_group_IT_number 14
_space_group_name_Hall '-P 2ybc'
_space_group_name_H-M_alt 'P 1 21/c 1'
_atom_sites_solution_hydrogens geom
_audit_creation_method SHELXL-2013
_audit_update_record
;
2020-11-17 deposited with the CCDC.	2021-01-19 downloaded from the CCDC.
;
_cell_angle_alpha 90
_cell_angle_beta 93.2830(10)
_cell_angle_gamma 90
_cell_formula_units_Z 2
_cell_length_a 14.1096(6)
_cell_length_b 38.0740(16)
_cell_length_c 9.9404(4)
_cell_measurement_temperature 123(2)
_cell_volume 5331.3(4)
_computing_structure_refinement 'SHELXL-2013 (Sheldrick, 2013)'
_diffrn_ambient_temperature 123(2)
_diffrn_measured_fraction_theta_full 0.998
_diffrn_measured_fraction_theta_max 0.925
_diffrn_radiation_type MoK\a
_diffrn_radiation_wavelength 0.71073
_diffrn_reflns_av_R_equivalents 0.0273
_diffrn_reflns_av_unetI/netI 0.0400
_diffrn_reflns_Laue_measured_fraction_full 0.998
_diffrn_reflns_Laue_measured_fraction_max 0.925
_diffrn_reflns_limit_h_max 19
_diffrn_reflns_limit_h_min -14
_diffrn_reflns_limit_k_max 45
_diffrn_reflns_limit_k_min -51
_diffrn_reflns_limit_l_max 12
_diffrn_reflns_limit_l_min -13
_diffrn_reflns_number 32288
_diffrn_reflns_point_group_measured_fraction_full 0.998
_diffrn_reflns_point_group_measured_fraction_max 0.925
_diffrn_reflns_theta_full 25.242
_diffrn_reflns_theta_max 29.186
_diffrn_reflns_theta_min 1.798
_exptl_absorpt_coefficient_mu 0.127
_exptl_crystal_density_diffrn 1.266
_exptl_crystal_F_000 2176
_exptl_crystal_size_max 0.240
_exptl_crystal_size_mid 0.120
_exptl_crystal_size_min 0.080
_refine_diff_density_max 0.289
_refine_diff_density_min -0.407
_refine_diff_density_rms 0.041
_refine_ls_extinction_method none
_refine_ls_goodness_of_fit_ref 1.027
_refine_ls_hydrogen_treatment constr
_refine_ls_matrix_type full
_refine_ls_number_parameters 651
_refine_ls_number_reflns 13345
_refine_ls_number_restraints 0
_refine_ls_restrained_S_all 1.027
_refine_ls_R_factor_all 0.0691
_refine_ls_R_factor_gt 0.0416
_refine_ls_shift/su_max 0.001
_refine_ls_shift/su_mean 0.000
_refine_ls_structure_factor_coef Fsqd
_refine_ls_weighting_details
;
 w=1/[\s^2^(Fo^2^)+(0.0377P)^2^+1.4087P]
 where P=(Fo^2^+2Fc^2^)/3
;
_refine_ls_weighting_scheme calc
_refine_ls_wR_factor_gt 0.0895
_refine_ls_wR_factor_ref 0.1010
_reflns_Friedel_coverage 0.000
_reflns_number_gt 9434
_reflns_number_total 13345
_reflns_threshold_expression 'I > 2\s(I)'
_cod_data_source_file d0cc07720h2.cif
_cod_data_source_block shelx_CCDC1
_cod_depositor_comments 'Adding full bibliography for 7127836--7127838.cif.'
_cod_original_sg_symbol_H-M 'P 21/c'
_cod_database_code 7127837
_shelx_space_group_comment
;
The symmetry employed for this shelxl refinement is uniquely defined
by the following loop, which should always be used as a source of
symmetry information in preference to the above space-group names.
They are only intended as comments.
;
_shelx_estimated_absorpt_t_min 0.970
_shelx_estimated_absorpt_t_max 0.990
_shelxl_version_number 2013-2

loop_
_space_group_symop_operation_xyz
'x, y, z'
'-x, y+1/2, -z+1/2'
'-x, -y, -z'
'x, -y-1/2, z-1/2'

loop_
_atom_site_label
_atom_site_type_symbol
_atom_site_fract_x
_atom_site_fract_y
_atom_site_fract_z
_atom_site_U_iso_or_equiv
_atom_site_adp_type
_atom_site_occupancy
_atom_site_site_symmetry_order
_atom_site_calc_flag
_atom_site_refinement_flags_posn
_atom_site_refinement_flags_adp
_atom_site_refinement_flags_occupancy
_atom_site_disorder_assembly
_atom_site_disorder_group
C56 C 0.86326(11) 0.16647(4) 0.63109(15) 0.0297(3) Uani 1 1 d . . . . .
H56A H 0.8154 0.1576 0.6917 0.036 Uiso 1 1 calc R U . . .
H56B H 0.9214 0.1721 0.6875 0.036 Uiso 1 1 calc R U . . .
C55 C 1.43120(12) -0.02620(4) -0.16306(19) 0.0396(4) Uani 1 1 d . . . . .
H55A H 1.4673 -0.0290 -0.0754 0.048 Uiso 1 1 calc R U . . .
H55B H 1.4498 -0.0034 -0.2016 0.048 Uiso 1 1 calc R U . . .
C1 C 0.13690(14) 0.14182(5) 0.16920(18) 0.0442(4) Uani 1 1 d . . . . .
H1 H 0.0982 0.1277 0.1096 0.053 Uiso 1 1 calc R U . . .
C2 C 0.20275(13) 0.12599(5) 0.26060(19) 0.0428(4) Uani 1 1 d . . . . .
H2 H 0.2096 0.1012 0.2614 0.051 Uiso 1 1 calc R U . . .
C3 C 0.25716(12) 0.14598(4) 0.34840(18) 0.0379(4) Uani 1 1 d . . . . .
H3 H 0.3012 0.1349 0.4106 0.046 Uiso 1 1 calc R U . . .
C4 C 0.24893(11) 0.18317(4) 0.34830(16) 0.0311(3) Uani 1 1 d . . . . .
C5 C 0.30430(10) 0.20446(4) 0.43832(16) 0.0303(3) Uani 1 1 d . . . . .
H5 H 0.3470 0.1937 0.5032 0.036 Uiso 1 1 calc R U . . .
C6 C 0.29778(10) 0.24026(4) 0.43405(15) 0.0269(3) Uani 1 1 d . . . . .
C7 C 0.23150(10) 0.25666(4) 0.33902(15) 0.0264(3) Uani 1 1 d . . . . .
C8 C 0.17705(11) 0.23647(4) 0.25179(16) 0.0299(3) Uani 1 1 d . . . . .
H8 H 0.1336 0.2475 0.1885 0.036 Uiso 1 1 calc R U . . .
C9 C 0.18418(11) 0.19920(4) 0.25391(16) 0.0306(3) Uani 1 1 d . . . . .
C10 C 0.12780(12) 0.17778(5) 0.16500(17) 0.0379(4) Uani 1 1 d . . . . .
H10 H 0.0833 0.1883 0.1019 0.046 Uiso 1 1 calc R U . . .
C11 C 0.41199(10) 0.24655(4) 0.61643(15) 0.0289(3) Uani 1 1 d . . . . .
H11A H 0.4553 0.2297 0.5754 0.035 Uiso 1 1 calc R U . . .
H11B H 0.3737 0.2336 0.6806 0.035 Uiso 1 1 calc R U . . .
C12 C 0.46784(10) 0.27473(4) 0.68811(15) 0.0279(3) Uani 1 1 d . . . . .
H12A H 0.4281 0.2959 0.6974 0.033 Uiso 1 1 calc R U . . .
H12B H 0.4899 0.2667 0.7793 0.033 Uiso 1 1 calc R U . . .
C13 C 0.60247(10) 0.31101(4) 0.66213(16) 0.0329(4) Uani 1 1 d . . . . .
H13A H 0.5972 0.3131 0.7607 0.039 Uiso 1 1 calc R U . . .
H13B H 0.5805 0.3333 0.6192 0.039 Uiso 1 1 calc R U . . .
C14 C 0.70321(10) 0.30371(4) 0.63087(15) 0.0264(3) Uani 1 1 d . . . . .
H14A H 0.7242 0.2811 0.6718 0.032 Uiso 1 1 calc R U . . .
H14B H 0.7083 0.3020 0.5322 0.032 Uiso 1 1 calc R U . . .
C15 C 0.82088(10) 0.34727(4) 0.58986(15) 0.0277(3) Uani 1 1 d . . . . .
H15A H 0.8489 0.3288 0.5342 0.033 Uiso 1 1 calc R U . . .
H15B H 0.8733 0.3602 0.6383 0.033 Uiso 1 1 calc R U . . .
C16 C 0.76277(11) 0.37227(4) 0.50043(15) 0.0276(3) Uani 1 1 d . . . . .
H16A H 0.7170 0.3591 0.4403 0.033 Uiso 1 1 calc R U . . .
H16B H 0.7270 0.3887 0.5556 0.033 Uiso 1 1 calc R U . . .
C17 C 0.15085(11) 0.30888(4) 0.27067(16) 0.0316(3) Uani 1 1 d . . . . .
H17A H 0.0911 0.2973 0.2937 0.038 Uiso 1 1 calc R U . . .
H17B H 0.1575 0.3062 0.1726 0.038 Uiso 1 1 calc R U . . .
C18 C 0.14747(11) 0.34713(4) 0.30645(16) 0.0309(3) Uani 1 1 d . . . . .
H18A H 0.0807 0.3552 0.3018 0.037 Uiso 1 1 calc R U . . .
H18B H 0.1739 0.3505 0.4000 0.037 Uiso 1 1 calc R U . . .
C19 C 0.18458(11) 0.40396(4) 0.23563(17) 0.0320(3) Uani 1 1 d . . . . .
H19A H 0.1957 0.4101 0.3321 0.038 Uiso 1 1 calc R U . . .
H19B H 0.1180 0.4098 0.2078 0.038 Uiso 1 1 calc R U . . .
C20 C 0.25028(11) 0.42466(4) 0.15347(17) 0.0334(4) Uani 1 1 d . . . . .
H20A H 0.2479 0.4157 0.0598 0.040 Uiso 1 1 calc R U . . .
H20B H 0.2313 0.4497 0.1514 0.040 Uiso 1 1 calc R U . . .
C21 C 0.41325(11) 0.43882(4) 0.14283(16) 0.0328(3) Uani 1 1 d . . . . .
H21A H 0.3976 0.4641 0.1336 0.039 Uiso 1 1 calc R U . . .
H21B H 0.4179 0.4286 0.0518 0.039 Uiso 1 1 calc R U . . .
C22 C 0.50493(10) 0.43387(4) 0.22583(16) 0.0288(3) Uani 1 1 d . . . . .
H22A H 0.4998 0.4440 0.3168 0.035 Uiso 1 1 calc R U . . .
H22B H 0.5198 0.4086 0.2356 0.035 Uiso 1 1 calc R U . . .
C23 C 0.69700(11) 0.42025(4) 0.29901(15) 0.0287(3) Uani 1 1 d . . . . .
H23 H 0.6506 0.4077 0.3453 0.034 Uiso 1 1 calc R U . . .
C24 C 0.79332(11) 0.41476(4) 0.32982(14) 0.0269(3) Uani 1 1 d . . . . .
C25 C 0.86157(11) 0.43346(4) 0.26453(15) 0.0275(3) Uani 1 1 d . . . . .
H25 H 0.9272 0.4297 0.2865 0.033 Uiso 1 1 calc R U . . .
C26 C 0.83239(11) 0.45770(4) 0.16689(15) 0.0275(3) Uani 1 1 d . . . . .
C27 C 0.73706(11) 0.46342(4) 0.13297(15) 0.0304(3) Uani 1 1 d . . . . .
H27 H 0.7181 0.4801 0.0655 0.036 Uiso 1 1 calc R U . . .
C28 C 0.66966(11) 0.44453(4) 0.19887(15) 0.0297(3) Uani 1 1 d . . . . .
C29 C 0.90589(11) 0.47688(4) 0.09510(15) 0.0298(3) Uani 1 1 d . . . . .
C30 C 0.97953(11) 0.13027(4) 0.50553(15) 0.0287(3) Uani 1 1 d . . . . .
H30 H 1.0296 0.1433 0.5500 0.034 Uiso 1 1 calc R U . . .
C31 C 1.00104(11) 0.10454(4) 0.41309(15) 0.0293(3) Uani 1 1 d . . . . .
H31 H 1.0654 0.0998 0.3965 0.035 Uiso 1 1 calc R U . . .
C32 C 0.92922(11) 0.08574(4) 0.34480(15) 0.0282(3) Uani 1 1 d . . . . .
C33 C 0.83607(11) 0.09205(4) 0.37625(16) 0.0322(3) Uani 1 1 d . . . . .
H33 H 0.7861 0.0789 0.3322 0.039 Uiso 1 1 calc R U . . .
C34 C 0.81477(11) 0.11714(4) 0.47072(16) 0.0312(3) Uani 1 1 d . . . . .
H34 H 0.7507 0.1206 0.4924 0.037 Uiso 1 1 calc R U . . .
C35 C 0.88631(11) 0.13740(4) 0.53434(14) 0.0271(3) Uani 1 1 d . . . . .
C36 C 0.94862(11) 0.05962(4) 0.23596(17) 0.0338(4) Uani 1 1 d . . . . .
H36A H 0.9242 0.0363 0.2609 0.041 Uiso 1 1 calc R U . . .
H36B H 0.9148 0.0669 0.1505 0.041 Uiso 1 1 calc R U . . .
C37 C 0.65595(10) 0.18729(4) 0.58830(14) 0.0236(3) Uani 1 1 d . . . . .
C38 C 0.65177(10) 0.20239(4) 0.71552(14) 0.0246(3) Uani 1 1 d . . . . .
H38 H 0.6992 0.2187 0.7463 0.030 Uiso 1 1 calc R U . . .
C39 C 0.57913(10) 0.19388(4) 0.79748(14) 0.0241(3) Uani 1 1 d . . . . .
H39 H 0.5770 0.2046 0.8835 0.029 Uiso 1 1 calc R U . . .
C40 C 0.50895(10) 0.16977(4) 0.75572(14) 0.0240(3) Uani 1 1 d . . . . .
C41 C 0.51270(10) 0.15509(4) 0.62854(15) 0.0258(3) Uani 1 1 d . . . . .
H41 H 0.4648 0.1390 0.5973 0.031 Uiso 1 1 calc R U . . .
C42 C 0.58563(10) 0.16350(4) 0.54610(14) 0.0261(3) Uani 1 1 d . . . . .
H42 H 0.5875 0.1529 0.4598 0.031 Uiso 1 1 calc R U . . .
C43 C 0.93629(11) 0.21189(4) 0.35021(15) 0.0306(3) Uani 1 1 d . . . . .
H43A H 0.8794 0.2070 0.2920 0.046 Uiso 1 1 calc R U . . .
H43B H 0.9738 0.1904 0.3629 0.046 Uiso 1 1 calc R U . . .
H43C H 0.9745 0.2299 0.3081 0.046 Uiso 1 1 calc R U . . .
C44 C 0.73263(10) 0.19737(4) 0.49555(14) 0.0251(3) Uani 1 1 d . . . . .
H44A H 0.7347 0.1798 0.4223 0.030 Uiso 1 1 calc R U . . .
H44B H 0.7169 0.2204 0.4540 0.030 Uiso 1 1 calc R U . . .
C45 C 0.43246(10) 0.16002(4) 0.84787(15) 0.0274(3) Uani 1 1 d . . . . .
H45A H 0.4142 0.1808 0.9004 0.033 Uiso 1 1 calc R U . . .
H45B H 0.3756 0.1515 0.7945 0.033 Uiso 1 1 calc R U . . .
C46 C 0.39907(11) 0.12409(4) 1.03065(16) 0.0305(3) Uani 1 1 d . . . . .
H46A H 0.3361 0.1215 0.9825 0.037 Uiso 1 1 calc R U . . .
H46B H 0.3949 0.1432 1.0978 0.037 Uiso 1 1 calc R U . . .
C47 C 0.42618(11) 0.09017(4) 1.10135(16) 0.0320(3) Uani 1 1 d . . . . .
H47A H 0.4307 0.0716 1.0324 0.038 Uiso 1 1 calc R U . . .
H47B H 0.3743 0.0835 1.1593 0.038 Uiso 1 1 calc R U . . .
C48 C 0.51820(11) 0.09068(4) 1.18736(16) 0.0321(3) Uani 1 1 d . . . . .
H48A H 0.5147 0.1093 1.2564 0.039 Uiso 1 1 calc R U . . .
H48B H 0.5709 0.0966 1.1299 0.039 Uiso 1 1 calc R U . . .
C49 C 0.53993(13) 0.05560(4) 1.25747(17) 0.0385(4) Uani 1 1 d . . . . .
H49A H 0.4830 0.0480 1.3035 0.046 Uiso 1 1 calc R U . . .
H49B H 0.5918 0.0592 1.3274 0.046 Uiso 1 1 calc R U . . .
C50 C 1.06603(12) 0.03438(4) 0.10862(16) 0.0343(4) Uani 1 1 d . . . . .
H50A H 1.0325 0.0429 0.0247 0.041 Uiso 1 1 calc R U . . .
H50B H 1.0425 0.0105 0.1276 0.041 Uiso 1 1 calc R U . . .
C51 C 1.17114(11) 0.03305(4) 0.09040(16) 0.0328(3) Uani 1 1 d . . . . .
H51A H 1.2048 0.0267 0.1771 0.039 Uiso 1 1 calc R U . . .
H51B H 1.1934 0.0566 0.0642 0.039 Uiso 1 1 calc R U . . .
C52 C 1.19554(12) 0.00641(4) -0.01725(16) 0.0342(4) Uani 1 1 d . . . . .
H52A H 1.1723 -0.0170 0.0089 0.041 Uiso 1 1 calc R U . . .
H52B H 1.1616 0.0130 -0.1035 0.041 Uiso 1 1 calc R U . . .
C53 C 1.30108(11) 0.00387(4) -0.03896(17) 0.0350(4) Uani 1 1 d . . . . .
H53A H 1.3356 -0.0007 0.0488 0.042 Uiso 1 1 calc R U . . .
H53B H 1.3232 0.0267 -0.0728 0.042 Uiso 1 1 calc R U . . .
C54 C 1.32603(12) -0.02487(4) -0.13795(17) 0.0343(4) Uani 1 1 d . . . . .
H54A H 1.3064 -0.0479 -0.1024 0.041 Uiso 1 1 calc R U . . .
H54B H 1.2896 -0.0209 -0.2247 0.041 Uiso 1 1 calc R U . . .
N1 N 0.82672(8) 0.19942(3) 0.56737(12) 0.0253(3) Uani 1 1 d . . . . .
O1 O 0.35088(7) 0.26262(3) 0.51369(11) 0.0300(2) Uani 1 1 d . . . . .
O2 O 0.23003(7) 0.29256(3) 0.34367(11) 0.0312(2) Uani 1 1 d . . . . .
O3 O 0.54658(7) 0.28250(3) 0.61078(10) 0.0318(2) Uani 1 1 d . . . . .
O4 O 0.20017(7) 0.36751(3) 0.21729(11) 0.0301(2) Uani 1 1 d . . . . .
O5 O 0.76185(7) 0.33157(3) 0.68394(10) 0.0299(2) Uani 1 1 d . . . . .
O6 O 0.34340(7) 0.42111(3) 0.21342(11) 0.0346(3) Uani 1 1 d . . . . .
O7 O 0.82852(7) 0.39098(3) 0.42331(10) 0.0323(2) Uani 1 1 d . . . . .
O8 O 0.57735(8) 0.45124(3) 0.15775(12) 0.0378(3) Uani 1 1 d . . . . .
O9 O 0.99192(8) 0.47233(3) 0.12942(11) 0.0361(3) Uani 1 1 d . . . . .
O10 O 0.87607(8) 0.49753(3) -0.00049(12) 0.0391(3) Uani 1 1 d . . . . .
H10A H 0.9225 0.5077 -0.0327 0.059 Uiso 1 1 calc R U . . .
O11 O 0.98457(8) 0.22665(3) 0.59874(12) 0.0436(3) Uani 1 1 d . . . . .
O12 O 0.85306(8) 0.25942(3) 0.48355(13) 0.0423(3) Uani 1 1 d . . . . .
O13 O 0.46829(7) 0.13288(3) 0.93711(10) 0.0258(2) Uani 1 1 d . . . . .
O14 O 1.04678(8) 0.05718(3) 0.21695(11) 0.0348(3) Uani 1 1 d . . . . .
S1 S 0.90251(3) 0.22711(2) 0.50730(4) 0.02786(9) Uani 1 1 d . . . . .

loop_
_atom_site_aniso_label
_atom_site_aniso_U_11
_atom_site_aniso_U_22
_atom_site_aniso_U_33
_atom_site_aniso_U_23
_atom_site_aniso_U_13
_atom_site_aniso_U_12
C56 0.0319(8) 0.0323(8) 0.0245(7) -0.0003(6) -0.0004(6) 0.0064(6)
C55 0.0437(10) 0.0244(8) 0.0511(11) 0.0028(7) 0.0064(8) 0.0012(7)
C1 0.0554(11) 0.0399(10) 0.0387(10) -0.0109(8) 0.0148(9) -0.0150(8)
C2 0.0463(10) 0.0304(9) 0.0540(11) -0.0076(8) 0.0213(9) -0.0059(7)
C3 0.0353(9) 0.0290(8) 0.0508(10) 0.0003(8) 0.0138(8) -0.0016(7)
C4 0.0271(8) 0.0286(8) 0.0389(9) 0.0002(7) 0.0122(7) -0.0024(6)
C5 0.0228(7) 0.0294(8) 0.0390(9) 0.0060(7) 0.0044(6) 0.0014(6)
C6 0.0201(7) 0.0282(8) 0.0327(8) 0.0022(6) 0.0030(6) -0.0034(6)
C7 0.0211(7) 0.0263(8) 0.0323(8) 0.0040(6) 0.0054(6) -0.0004(6)
C8 0.0256(8) 0.0334(8) 0.0311(8) 0.0029(6) 0.0040(6) -0.0022(6)
C9 0.0271(8) 0.0325(8) 0.0335(8) -0.0023(7) 0.0116(6) -0.0054(6)
C10 0.0425(10) 0.0404(10) 0.0315(9) -0.0038(7) 0.0078(7) -0.0084(8)
C11 0.0253(7) 0.0311(8) 0.0307(8) 0.0108(6) 0.0038(6) 0.0032(6)
C12 0.0246(7) 0.0352(8) 0.0243(7) 0.0040(6) 0.0055(6) 0.0036(6)
C13 0.0272(8) 0.0361(9) 0.0351(9) -0.0117(7) -0.0003(7) -0.0012(6)
C14 0.0277(8) 0.0235(7) 0.0278(8) 0.0008(6) -0.0007(6) -0.0028(6)
C15 0.0277(8) 0.0272(8) 0.0283(8) 0.0056(6) 0.0012(6) -0.0052(6)
C16 0.0283(8) 0.0262(7) 0.0285(8) 0.0052(6) 0.0043(6) -0.0040(6)
C17 0.0255(8) 0.0307(8) 0.0377(9) 0.0053(7) -0.0064(7) 0.0009(6)
C18 0.0278(8) 0.0314(8) 0.0333(8) 0.0044(7) 0.0006(7) 0.0012(6)
C19 0.0281(8) 0.0272(8) 0.0402(9) -0.0009(7) -0.0015(7) 0.0041(6)
C20 0.0321(8) 0.0263(8) 0.0410(9) 0.0043(7) -0.0043(7) 0.0023(6)
C21 0.0352(9) 0.0270(8) 0.0363(9) 0.0070(7) 0.0024(7) -0.0011(6)
C22 0.0298(8) 0.0224(7) 0.0346(8) 0.0045(6) 0.0049(6) -0.0023(6)
C23 0.0318(8) 0.0262(8) 0.0286(8) 0.0040(6) 0.0054(6) -0.0049(6)
C24 0.0337(8) 0.0217(7) 0.0251(7) 0.0023(6) 0.0014(6) -0.0030(6)
C25 0.0290(8) 0.0261(8) 0.0274(8) 0.0000(6) 0.0022(6) -0.0053(6)
C26 0.0335(8) 0.0231(7) 0.0263(7) 0.0007(6) 0.0059(6) -0.0065(6)
C27 0.0365(9) 0.0255(8) 0.0296(8) 0.0072(6) 0.0050(7) -0.0022(6)
C28 0.0305(8) 0.0266(8) 0.0323(8) 0.0030(6) 0.0031(6) -0.0020(6)
C29 0.0360(9) 0.0238(7) 0.0301(8) 0.0031(6) 0.0055(7) -0.0034(6)
C30 0.0290(8) 0.0292(8) 0.0273(8) -0.0015(6) -0.0038(6) 0.0012(6)
C31 0.0296(8) 0.0285(8) 0.0297(8) -0.0006(6) 0.0013(6) 0.0031(6)
C32 0.0359(8) 0.0208(7) 0.0279(8) 0.0018(6) 0.0008(6) 0.0004(6)
C33 0.0331(8) 0.0251(8) 0.0381(9) -0.0008(7) -0.0011(7) -0.0028(6)
C34 0.0303(8) 0.0267(8) 0.0368(9) 0.0027(7) 0.0048(7) 0.0015(6)
C35 0.0322(8) 0.0243(7) 0.0247(7) 0.0037(6) 0.0011(6) 0.0036(6)
C36 0.0365(9) 0.0274(8) 0.0372(9) -0.0049(7) -0.0006(7) 0.0000(7)
C37 0.0256(7) 0.0224(7) 0.0226(7) 0.0026(5) -0.0003(6) 0.0024(5)
C38 0.0256(7) 0.0236(7) 0.0243(7) -0.0006(6) -0.0012(6) -0.0007(6)
C39 0.0266(7) 0.0246(7) 0.0210(7) 0.0000(6) 0.0002(6) 0.0032(6)
C40 0.0237(7) 0.0226(7) 0.0255(7) 0.0044(6) 0.0000(6) 0.0039(6)
C41 0.0257(7) 0.0212(7) 0.0301(8) 0.0010(6) -0.0038(6) -0.0013(6)
C42 0.0312(8) 0.0257(7) 0.0210(7) -0.0016(6) -0.0023(6) 0.0019(6)
C43 0.0283(8) 0.0346(8) 0.0296(8) -0.0019(7) 0.0065(6) -0.0015(6)
C44 0.0250(7) 0.0284(8) 0.0219(7) 0.0022(6) 0.0012(6) 0.0005(6)
C45 0.0227(7) 0.0275(8) 0.0321(8) 0.0044(6) 0.0021(6) 0.0031(6)
C46 0.0255(8) 0.0314(8) 0.0355(8) 0.0026(7) 0.0091(6) -0.0019(6)
C47 0.0323(8) 0.0274(8) 0.0372(9) 0.0007(7) 0.0098(7) -0.0052(6)
C48 0.0388(9) 0.0261(8) 0.0320(8) -0.0032(6) 0.0069(7) -0.0004(6)
C49 0.0469(10) 0.0328(9) 0.0363(9) 0.0047(7) 0.0078(8) 0.0055(7)
C50 0.0448(10) 0.0259(8) 0.0323(8) -0.0068(7) 0.0020(7) 0.0011(7)
C51 0.0409(9) 0.0230(7) 0.0347(8) -0.0045(6) 0.0033(7) -0.0006(7)
C52 0.0428(9) 0.0230(8) 0.0372(9) -0.0047(7) 0.0053(7) -0.0031(7)
C53 0.0416(9) 0.0234(8) 0.0401(9) -0.0049(7) 0.0033(7) -0.0018(7)
C54 0.0410(9) 0.0232(8) 0.0391(9) -0.0024(7) 0.0058(7) -0.0017(7)
N1 0.0243(6) 0.0270(6) 0.0246(6) 0.0000(5) 0.0018(5) 0.0024(5)
O1 0.0248(5) 0.0262(5) 0.0381(6) 0.0063(5) -0.0053(5) -0.0013(4)
O2 0.0248(5) 0.0266(5) 0.0411(6) 0.0047(5) -0.0061(5) 0.0003(4)
O3 0.0267(5) 0.0419(6) 0.0273(5) -0.0075(5) 0.0059(4) -0.0103(5)
O4 0.0290(6) 0.0254(5) 0.0361(6) 0.0017(4) 0.0025(5) 0.0022(4)
O5 0.0348(6) 0.0302(6) 0.0244(5) 0.0034(4) -0.0013(4) -0.0110(5)
O6 0.0271(6) 0.0359(6) 0.0404(6) 0.0108(5) -0.0015(5) -0.0024(5)
O7 0.0305(6) 0.0337(6) 0.0325(6) 0.0129(5) 0.0021(5) -0.0045(5)
O8 0.0296(6) 0.0385(6) 0.0455(7) 0.0190(5) 0.0038(5) -0.0019(5)
O9 0.0332(6) 0.0368(6) 0.0388(6) 0.0081(5) 0.0053(5) -0.0064(5)
O10 0.0387(6) 0.0378(7) 0.0412(7) 0.0168(5) 0.0059(5) -0.0078(5)
O11 0.0346(6) 0.0565(8) 0.0387(7) -0.0111(6) -0.0067(5) -0.0105(6)
O12 0.0435(7) 0.0238(6) 0.0612(8) -0.0009(5) 0.0164(6) 0.0026(5)
O13 0.0239(5) 0.0260(5) 0.0280(5) 0.0046(4) 0.0055(4) 0.0002(4)
O14 0.0381(6) 0.0289(6) 0.0378(6) -0.0111(5) 0.0045(5) -0.0005(5)
S1 0.02655(19) 0.02636(19) 0.0308(2) -0.00708(15) 0.00247(15) -0.00180(15)

loop_
_atom_type_symbol
_atom_type_description
_atom_type_scat_dispersion_real
_atom_type_scat_dispersion_imag
_atom_type_scat_source
C C 0.0033 0.0016 'International Tables Vol C Tables 4.2.6.8 and 6.1.1.4'
H H 0.0000 0.0000 'International Tables Vol C Tables 4.2.6.8 and 6.1.1.4'
N N 0.0061 0.0033 'International Tables Vol C Tables 4.2.6.8 and 6.1.1.4'
O O 0.0106 0.0060 'International Tables Vol C Tables 4.2.6.8 and 6.1.1.4'
S S 0.1246 0.1234 'International Tables Vol C Tables 4.2.6.8 and 6.1.1.4'

loop_
_geom_angle_atom_site_label_1
_geom_angle_atom_site_label_2
_geom_angle_atom_site_label_3
_geom_angle
_geom_angle_site_symmetry_1
_geom_angle_site_symmetry_3
_geom_angle_publ_flag
N1 C56 C35 115.39(12) . . ?
C54 C55 C49 114.95(14) . 3_756 ?
C10 C1 C2 120.41(17) . . ?
C3 C2 C1 120.32(16) . . ?
C2 C3 C4 120.91(17) . . ?
C5 C4 C9 119.19(14) . . ?
C5 C4 C3 122.03(15) . . ?
C9 C4 C3 118.78(15) . . ?
C6 C5 C4 121.32(14) . . ?
O1 C6 C5 124.96(14) . . ?
O1 C6 C7 115.38(13) . . ?
C5 C6 C7 119.66(14) . . ?
C8 C7 O2 125.18(14) . . ?
C8 C7 C6 119.78(14) . . ?
O2 C7 C6 115.04(13) . . ?
C7 C8 C9 121.09(15) . . ?
C4 C9 C10 119.09(15) . . ?
C4 C9 C8 118.94(14) . . ?
C10 C9 C8 121.96(15) . . ?
C1 C10 C9 120.47(17) . . ?
O1 C11 C12 108.27(12) . . ?
O3 C12 C11 107.50(11) . . ?
O3 C13 C14 107.33(12) . . ?
O5 C14 C13 108.80(12) . . ?
O5 C15 C16 109.49(12) . . ?
O7 C16 C15 106.43(12) . . ?
O2 C17 C18 109.52(12) . . ?
O4 C18 C17 110.94(13) . . ?
O4 C19 C20 109.88(13) . . ?
O6 C20 C19 107.99(13) . . ?
O6 C21 C22 105.66(12) . . ?
O8 C22 C21 107.43(12) . . ?
C24 C23 C28 118.86(13) . . ?
O7 C24 C25 114.94(13) . . ?
O7 C24 C23 124.07(13) . . ?
C25 C24 C23 120.99(13) . . ?
C26 C25 C24 118.89(14) . . ?
C25 C26 C27 121.39(13) . . ?
C25 C26 C29 118.50(14) . . ?
C27 C26 C29 120.08(13) . . ?
C26 C27 C28 119.10(14) . . ?
O8 C28 C27 115.45(13) . . ?
O8 C28 C23 123.81(13) . . ?
C27 C28 C23 120.75(14) . . ?
O9 C29 O10 123.81(14) . . ?
O9 C29 C26 119.56(13) . . ?
O10 C29 C26 116.63(14) . . ?
C31 C30 C35 121.32(14) . . ?
C32 C31 C30 120.47(14) . . ?
C31 C32 C33 118.36(14) . . ?
C31 C32 C36 122.34(14) . . ?
C33 C32 C36 119.28(14) . . ?
C34 C33 C32 121.12(15) . . ?
C33 C34 C35 120.68(14) . . ?
C30 C35 C34 117.91(14) . . ?
C30 C35 C56 120.96(14) . . ?
C34 C35 C56 121.13(14) . . ?
O14 C36 C32 111.09(12) . . ?
C42 C37 C38 118.42(13) . . ?
C42 C37 C44 120.33(12) . . ?
C38 C37 C44 121.21(13) . . ?
C39 C38 C37 120.60(13) . . ?
C38 C39 C40 121.04(13) . . ?
C41 C40 C39 118.23(13) . . ?
C41 C40 C45 121.53(13) . . ?
C39 C40 C45 120.24(13) . . ?
C40 C41 C42 120.88(13) . . ?
C41 C42 C37 120.81(13) . . ?
N1 C44 C37 112.01(11) . . ?
O13 C45 C40 108.37(11) . . ?
O13 C46 C47 109.85(12) . . ?
C46 C47 C48 116.03(13) . . ?
C47 C48 C49 112.93(13) . . ?
C48 C49 C55 114.37(14) . 3_756 ?
O14 C50 C51 110.13(13) . . ?
C50 C51 C52 111.70(13) . . ?
C53 C52 C51 113.80(13) . . ?
C52 C53 C54 113.65(13) . . ?
C55 C54 C53 113.16(13) . . ?
C44 N1 C56 116.33(12) . . ?
C44 N1 S1 116.51(9) . . ?
C56 N1 S1 118.77(10) . . ?
C6 O1 C11 115.88(11) . . ?
C7 O2 C17 115.32(11) . . ?
C12 O3 C13 113.65(11) . . ?
C19 O4 C18 111.33(11) . . ?
C15 O5 C14 114.76(11) . . ?
C21 O6 C20 113.68(12) . . ?
C24 O7 C16 118.20(11) . . ?
C28 O8 C22 118.02(11) . . ?
C46 O13 C45 109.99(10) . . ?
C36 O14 C50 111.92(12) . . ?
O12 S1 O11 119.07(8) . . ?
O12 S1 N1 106.97(7) . . ?
O11 S1 N1 106.37(7) . . ?
O12 S1 C43 106.99(8) . . ?
O11 S1 C43 108.05(7) . . ?
N1 S1 C43 109.11(7) . . ?

loop_
_geom_bond_atom_site_label_1
_geom_bond_atom_site_label_2
_geom_bond_distance
_geom_bond_site_symmetry_2
_geom_bond_publ_flag
C56 N1 1.4843(18) . ?
C56 C35 1.514(2) . ?
C55 C54 1.520(2) . ?
C55 C49 1.531(2) 3_756 ?
C1 C10 1.375(2) . ?
C1 C2 1.398(3) . ?
C2 C3 1.361(2) . ?
C3 C4 1.421(2) . ?
C4 C5 1.410(2) . ?
C4 C9 1.410(2) . ?
C5 C6 1.367(2) . ?
C6 O1 1.3581(17) . ?
C6 C7 1.434(2) . ?
C7 C8 1.363(2) . ?
C7 O2 1.3680(17) . ?
C8 C9 1.423(2) . ?
C9 C10 1.414(2) . ?
C11 O1 1.4352(17) . ?
C11 C12 1.488(2) . ?
C12 O3 1.4180(16) . ?
C13 O3 1.4191(17) . ?
C13 C14 1.498(2) . ?
C14 O5 1.4277(17) . ?
C15 O5 1.4193(17) . ?
C15 C16 1.512(2) . ?
C16 O7 1.4273(17) . ?
C17 O2 1.4382(17) . ?
C17 C18 1.500(2) . ?
C18 O4 1.4198(18) . ?
C19 O4 1.4188(17) . ?
C19 C20 1.495(2) . ?
C20 O6 1.4178(18) . ?
C21 O6 1.4132(18) . ?
C21 C22 1.506(2) . ?
C22 O8 1.4206(17) . ?
C23 C24 1.392(2) . ?
C23 C28 1.396(2) . ?
C24 O7 1.3701(17) . ?
C24 C25 1.388(2) . ?
C25 C26 1.385(2) . ?
C26 C27 1.385(2) . ?
C26 C29 1.484(2) . ?
C27 C28 1.386(2) . ?
C28 O8 1.3667(18) . ?
C29 O9 1.2539(19) . ?
C29 O10 1.2853(18) . ?
C30 C31 1.389(2) . ?
C30 C35 1.389(2) . ?
C31 C32 1.386(2) . ?
C32 C33 1.389(2) . ?
C32 C36 1.506(2) . ?
C33 C34 1.384(2) . ?
C34 C35 1.393(2) . ?
C36 O14 1.4116(19) . ?
C37 C42 1.391(2) . ?
C37 C38 1.3935(19) . ?
C37 C44 1.5106(19) . ?
C38 C39 1.3837(19) . ?
C39 C40 1.396(2) . ?
C40 C41 1.386(2) . ?
C40 C45 1.5016(19) . ?
C41 C42 1.389(2) . ?
C43 S1 1.7569(15) . ?
C44 N1 1.4729(18) . ?
C45 O13 1.4350(17) . ?
C46 O13 1.4263(16) . ?
C46 C47 1.509(2) . ?
C47 C48 1.513(2) . ?
C48 C49 1.529(2) . ?
C49 C55 1.531(2) 3_756 ?
C50 O14 1.4215(18) . ?
C50 C51 1.505(2) . ?
C51 C52 1.528(2) . ?
C52 C53 1.520(2) . ?
C53 C54 1.526(2) . ?
N1 S1 1.6386(12) . ?
O11 S1 1.4305(12) . ?
O12 S1 1.4270(12) . ?
